data_7008793
loop_
_publ_author_name
'Garc\'ia-Raso, Angel'
'Fiol, Juan J.'
'Tasada, Andr\'es'
'Albert\'i, Francisca M.'
'Molins, Elies'
'Basallote, Manuel G.'
'M\'a\~nez, Mar\'ia A.'
'Fern\'andez-Trujillo, Mar\'ia J.'
'S\'anchez, David'

_publ_section_title
;
 Ag(i) complexes with alkylidene-bis(2-aminopyrimidines) as building
 units for discrete metallomacrocyclic frames. A structural and
 solution study
;
_journal_issue 23
_journal_name_full 'Dalton Transactions'
_journal_page_first 3763
_journal_paper_doi 10.1039/b508260a
_journal_year 2005
_chemical_compound_source 'synthesis as described'
_chemical_formula_moiety 'C10 H12 N8 O6'
_chemical_formula_sum 'C10 H14 N8 O6'
_chemical_formula_weight 342.29
_chemical_name_systematic
;
 ?
;
_space_group_IT_number 15
_symmetry_cell_setting monoclinic
_symmetry_Int_Tables_number 15
_symmetry_space_group_name_Hall '-C 2yc'
_symmetry_space_group_name_H-M 'C 1 2/c 1'
_atom_sites_solution_hydrogens geom
_atom_sites_solution_primary direct
_atom_sites_solution_secondary difmap
_audit_conform_dict_location ftp://ftp.iucr.org/pub/cif_core.dic
_audit_conform_dict_name cif_core.dic
_audit_conform_dict_version 2.2
_audit_creation_date 2004-04-12T20:40:24-00:00
_audit_creation_method 'WinGX routine CIF_UPDATE'
_cell_angle_alpha 90
_cell_angle_beta 114.135(12)
_cell_angle_gamma 90
_cell_formula_units_Z 4
_cell_length_a 19.812(2)
_cell_length_b 6.892(10)
_cell_length_c 11.955(2)
_cell_measurement_reflns_used 25
_cell_measurement_temperature 294(2)
_cell_measurement_theta_max 20
_cell_measurement_theta_min 9.74
_cell_measurement_wavelength 0.71073
_cell_volume 1490(2)
_computing_cell_refinement 'CAD4 Express (Enraf Nonius, 1994)'
_computing_data_collection 'CAD4 Express (Enraf Nonius, 1994)'
_computing_data_reduction 'XCAD4 (Harms & Wocadlo, 1995)'
_computing_molecular_graphics 'Ortep-3 for Windows (Farrugia, 1997)'
_computing_publication_material 'WinGX publication routines (Farrugia, 1999)'
_computing_structure_refinement 'SHELXL-97 (Sheldrick, 1997)'
_computing_structure_solution 'SHELXS-97 (Sheldrick, 1997)'
_diffrn_ambient_temperature 294(2)
_diffrn_detector 'scintillation LiI'
_diffrn_detector_dtime 1.195
_diffrn_measured_fraction_theta_full 1
_diffrn_measured_fraction_theta_max 1
_diffrn_measurement_device '\k-geometry diffractometer'
_diffrn_measurement_device_type 'Enraf Nonius CAD4'
_diffrn_measurement_method 'non-profiled omega scans'
_diffrn_orient_matrix_type
;
  x-axis points to radiation source
  the matrix is specified in reciprocal space
;
_diffrn_orient_matrix_UB_11 -0.006564
_diffrn_orient_matrix_UB_12 0.038438
_diffrn_orient_matrix_UB_13 -0.084497
_diffrn_orient_matrix_UB_21 -0.054904
_diffrn_orient_matrix_UB_22 -0.001322
_diffrn_orient_matrix_UB_23 -0.02711
_diffrn_orient_matrix_UB_31 0.001303
_diffrn_orient_matrix_UB_32 0.139905
_diffrn_orient_matrix_UB_33 0.022953
_diffrn_radiation_monochromator graphite
_diffrn_radiation_probe x-ray
_diffrn_radiation_type MoK\a
_diffrn_radiation_wavelength 0.71073
_diffrn_reflns_av_R_equivalents 0.0242
_diffrn_reflns_av_unetI/netI 0.0238
_diffrn_reflns_limit_h_max 25
_diffrn_reflns_limit_h_min -27
_diffrn_reflns_limit_k_max 9
_diffrn_reflns_limit_k_min 0
_diffrn_reflns_limit_l_max 16
_diffrn_reflns_limit_l_min 0
_diffrn_reflns_number 2274
_diffrn_reflns_theta_full 29.96
_diffrn_reflns_theta_max 29.96
_diffrn_reflns_theta_min 2.25
_diffrn_source 'Enraf Nonius FR590'
_diffrn_standards_decay_% 0
_diffrn_standards_interval_time 60
_diffrn_standards_number 3
_exptl_absorpt_coefficient_mu 0.128
_exptl_absorpt_correction_T_max 0.9786
_exptl_absorpt_correction_T_min 0.9354
_exptl_absorpt_correction_type refdelf
_exptl_absorpt_process_details
;
        (See: Walker, N. & Stuart, D. (1983) Acta Cryst. A39, 158-166)
;
_exptl_crystal_colour colorless
_exptl_crystal_density_diffrn 1.526
_exptl_crystal_density_method 'not measured'
_exptl_crystal_description prism
_exptl_crystal_F_000 712
_exptl_crystal_size_max 0.53
_exptl_crystal_size_mid 0.21
_exptl_crystal_size_min 0.17
_refine_diff_density_max 0.289
_refine_diff_density_min -0.346
_refine_diff_density_rms 0.052
_refine_ls_extinction_method none
_refine_ls_goodness_of_fit_ref 1.037
_refine_ls_hydrogen_treatment mixed
_refine_ls_matrix_type full
_refine_ls_number_parameters 109
_refine_ls_number_reflns 2173
_refine_ls_number_restraints 0
_refine_ls_restrained_S_all 1.037
_refine_ls_R_factor_all 0.104
_refine_ls_R_factor_gt 0.0647
_refine_ls_shift/su_max 0
_refine_ls_shift/su_mean 0
_refine_ls_structure_factor_coef Fsqd
_refine_ls_weighting_details 'calc w=1/[\s2^(Fo2^)+(0.0820P)2^+1.8359P] where P=(Fo2^+2Fc2^)/3'
_refine_ls_weighting_scheme calc
_refine_ls_wR_factor_gt 0.1788
_refine_ls_wR_factor_ref 0.2081
_reflns_number_gt 1478
_reflns_number_total 2173
_reflns_threshold_expression >2sigma(I)
_cod_data_source_file b508260a.txt
_cod_data_source_block pm81
_cod_original_sg_symbol_H-M 'C 2/c'
_cod_database_code 7008793
_diffrn_standards_decay_corr_max 1
_diffrn_standards_decay_corr_min 1

loop_
_symmetry_equiv_pos_as_xyz
'x, y, z'
'-x, y, -z+1/2'
'x+1/2, y+1/2, z'
'-x+1/2, y+1/2, -z+1/2'
'-x, -y, -z'
'x, -y, z-1/2'
'-x+1/2, -y+1/2, -z'
'x+1/2, -y+1/2, z-1/2'

loop_
_atom_site_label
_atom_site_type_symbol
_atom_site_fract_x
_atom_site_fract_y
_atom_site_fract_z
_atom_site_U_iso_or_equiv
_atom_site_adp_type
_atom_site_occupancy
_atom_site_symmetry_multiplicity
_atom_site_calc_flag
_atom_site_refinement_flags
_atom_site_disorder_assembly
_atom_site_disorder_group
C2 C 0.09821(12) 0.1828(3) 0.5161(2) 0.0474(5) Uani 1 1 d . . .
C4 C 0.21870(14) 0.0940(4) 0.6082(2) 0.0615(7) Uani 1 1 d . . .
H4 H 0.2624 0.0578 0.6025 0.074 Uiso 1 1 calc R . .
C5 C 0.21898(14) 0.1071(4) 0.7240(2) 0.0583(6) Uani 1 1 d . . .
H5 H 0.2615 0.0827 0.7942 0.07 Uiso 1 1 calc R . .
C6 C 0.15485(14) 0.1568(3) 0.7304(2) 0.0522(6) Uani 1 1 d . . .
H6 H 0.1521 0.1667 0.806 0.063 Uiso 1 1 calc R . .
C7 C 0.03644(17) 0.2265(6) 0.2953(2) 0.0901(12) Uani 1 1 d . . .
H7A H 0.0621 0.3406 0.2854 0.108 Uiso 1 1 calc R . .
H7B H 0.0622 0.113 0.2849 0.108 Uiso 1 1 calc R . .
N10 N -0.10155(11) 0.3331(3) 0.52046(19) 0.0537(5) Uani 1 1 d . . .
N1 N 0.09498(10) 0.1919(3) 0.62639(16) 0.0450(4) Uani 1 1 d . . .
H1 H 0.0538 0.2207 0.6303 0.054 Uiso 1 1 calc R . .
N2 N 0.03820(11) 0.2256(4) 0.41787(18) 0.0621(6) Uani 1 1 d . . .
H2 H -0.0016 0.2542 0.4268 0.075 Uiso 1 1 calc R . .
N3 N 0.16040(11) 0.1296(4) 0.50523(19) 0.0613(6) Uani 1 1 d . . .
O1 O -0.04912(10) 0.2690(3) 0.61362(18) 0.0739(6) Uani 1 1 d . . .
O2 O -0.09485(10) 0.3484(4) 0.42239(17) 0.0755(6) Uani 1 1 d . . .
O3 O -0.15916(11) 0.3825(4) 0.52667(19) 0.0805(7) Uani 1 1 d . . .

loop_
_atom_site_aniso_label
_atom_site_aniso_U_11
_atom_site_aniso_U_22
_atom_site_aniso_U_33
_atom_site_aniso_U_23
_atom_site_aniso_U_13
_atom_site_aniso_U_12
C2 0.0535(11) 0.0397(11) 0.0477(11) -0.0019(9) 0.0192(9) 0.0056(9)
C4 0.0545(13) 0.0595(16) 0.0688(15) 0.0019(12) 0.0234(12) 0.0131(11)
C5 0.0569(13) 0.0485(14) 0.0569(13) -0.0008(11) 0.0104(10) 0.0036(11)
C6 0.0685(14) 0.0384(12) 0.0459(11) -0.0024(9) 0.0194(10) -0.0013(10)
C7 0.0732(17) 0.147(3) 0.0477(13) 0.0037(17) 0.0221(12) 0.035(2)
N10 0.0549(10) 0.0472(11) 0.0607(11) 0.0056(9) 0.0254(9) 0.0089(9)
N1 0.0533(10) 0.0335(9) 0.0506(9) -0.0013(7) 0.0236(8) 0.0027(7)
N2 0.0566(11) 0.0808(16) 0.0484(10) 0.0017(10) 0.0208(9) 0.0201(11)
N3 0.0583(11) 0.0723(15) 0.0561(11) 0.0026(11) 0.0262(9) 0.0182(11)
O1 0.0588(10) 0.0908(16) 0.0698(11) 0.0261(11) 0.0240(9) 0.0215(10)
O2 0.0682(11) 0.1033(17) 0.0602(11) 0.0112(11) 0.0317(9) 0.0215(11)
O3 0.0681(12) 0.1035(18) 0.0794(13) 0.0179(12) 0.0396(10) 0.0347(12)

loop_
_atom_type_symbol
_atom_type_description
_atom_type_scat_dispersion_real
_atom_type_scat_dispersion_imag
_atom_type_scat_source
C C 0.0033 0.0016 'International Tables Vol C Tables 4.2.6.8 and 6.1.1.4'
H H 0 0 'International Tables Vol C Tables 4.2.6.8 and 6.1.1.4'
N N 0.0061 0.0033 'International Tables Vol C Tables 4.2.6.8 and 6.1.1.4'
O O 0.0106 0.006 'International Tables Vol C Tables 4.2.6.8 and 6.1.1.4'

loop_
_geom_angle_atom_site_label_1
_geom_angle_atom_site_label_2
_geom_angle_atom_site_label_3
_geom_angle
_geom_angle_site_symmetry_1
_geom_angle_site_symmetry_3
_geom_angle_publ_flag
N2 C2 N3 120.3(2) . . ?
N2 C2 N1 118.4(2) . . ?
N3 C2 N1 121.4(2) . . ?
N3 C4 C5 124.3(2) . . ?
C6 C5 C4 117.1(2) . . ?
N1 C6 C5 119.2(2) . . ?
C7 C7 N2 111.8(3) 2 . ?
O3 N10 O2 119.9(2) . . ?
O3 N10 O1 120.0(2) . . ?
O2 N10 O1 120.1(2) . . ?
C6 N1 C2 121.36(19) . . ?
C2 N2 C7 122.7(2) . . ?
C4 N3 C2 116.6(2) . . ?

loop_
_geom_bond_atom_site_label_1
_geom_bond_atom_site_label_2
_geom_bond_distance
_geom_bond_site_symmetry_2
_geom_bond_publ_flag
C2 N2 1.318(3) . ?
C2 N3 1.342(3) . ?
C2 N1 1.347(3) . ?
C4 N3 1.321(3) . ?
C4 C5 1.385(4) . ?
C5 C6 1.348(3) . ?
C6 N1 1.344(3) . ?
C7 C7 1.407(6) 2 ?
C7 N2 1.451(3) . ?
N10 O3 1.222(2) . ?
N10 O2 1.237(3) . ?
N10 O1 1.253(3) . ?

loop_
_geom_torsion_atom_site_label_1
_geom_torsion_atom_site_label_2
_geom_torsion_atom_site_label_3
_geom_torsion_atom_site_label_4
_geom_torsion
_geom_torsion_site_symmetry_1
_geom_torsion_site_symmetry_2
_geom_torsion_site_symmetry_3
_geom_torsion_site_symmetry_4
_geom_torsion_publ_flag
N3 C4 C5 C6 1.0(4) . . . . ?
C4 C5 C6 N1 -0.4(4) . . . . ?
C5 C6 N1 C2 -1.6(3) . . . . ?
N2 C2 N1 C6 -177.6(2) . . . . ?
N3 C2 N1 C6 3.1(3) . . . . ?
N3 C2 N2 C7 -2.8(4) . . . . ?
N1 C2 N2 C7 177.9(3) . . . . ?
C7 C7 N2 C2 164.6(2) 2 . . . ?
C5 C4 N3 C2 0.4(4) . . . . ?
N2 C2 N3 C4 178.3(3) . . . . ?
N1 C2 N3 C4 -2.5(4) . . . . ?
